data_7243365
loop_
_publ_author_name
'Dasgupta, Souradip'
'Banerjee, Shrobona'
'Das, Sharmistha'
'Datta, Anindya'

_publ_section_title
;
 From fluorogen to fluorophore by elucidation and suppression of ultrafast
 excited state processes of a Schiff base
;
_journal_name_full 'Physical Chemistry Chemical Physics'
_journal_paper_doi 10.1039/D1CP02540F
_journal_year 2021
_chemical_formula_moiety 'C30 H28 N4 O6 Zn2'
_chemical_formula_sum 'C30 H28 N4 O6 Zn2'
_chemical_formula_weight 671.30
_chemical_name_systematic ZnSALAMPY
_space_group_crystal_system monoclinic
_space_group_IT_number 15
_space_group_name_Hall '-I 2ya'
_space_group_name_H-M_alt 'I 1 2/a 1'
_atom_sites_solution_hydrogens geom
_atom_sites_solution_primary dual
_audit_creation_date 2018-10-11
_audit_creation_method
;
Olex2 1.2-ac3
(compiled 2017.08.10 svn.r3458 for OlexSys, GUI svn.r5381)
;
_audit_update_record
;
2020-07-30 deposited with the CCDC.	2021-08-11 downloaded from the CCDC.
;
_cell_angle_alpha 90
_cell_angle_beta 106.970(3)
_cell_angle_gamma 90
_cell_formula_units_Z 16
_cell_length_a 23.5031(7)
_cell_length_b 14.9393(4)
_cell_length_c 33.0899(10)
_cell_measurement_reflns_used 8989
_cell_measurement_temperature 150
_cell_measurement_theta_max 30.8420
_cell_measurement_theta_min 2.5010
_cell_volume 11112.6(6)
_computing_cell_refinement 'CrysAlisPro 1.171.39.46 (Rigaku OD, 2018)'
_computing_data_collection 'CrysAlisPro 1.171.39.46 (Rigaku OD, 2018)'
_computing_data_reduction 'CrysAlisPro 1.171.39.46 (Rigaku OD, 2018)'
_computing_molecular_graphics 'Olex2 (Dolomanov et al., 2009)'
_computing_publication_material 'Olex2 (Dolomanov et al., 2009)'
_computing_structure_refinement 'ShelXL (Sheldrick, 2015)'
_computing_structure_solution 'ShelXT (Sheldrick, 2015)'
_diffrn_ambient_temperature 150
_diffrn_detector 'CCD plate'
_diffrn_measured_fraction_theta_full 0.970
_diffrn_measured_fraction_theta_max 0.970
_diffrn_measurement_details
;
List of Runs (angles in degrees, time in seconds):

  # Type    Start    End  Width  t~exp~   \w     \q     \k     \f   Frames
#--------------------------------------------------------------------------
  1  \w   -110.00  44.00   0.50    8.00    --  -20.00   0.00-108.00  308
  2  \w    -71.00 -28.50   0.50    8.00    --  -20.00 -72.00-180.00   85
;
_diffrn_measurement_device 'abstract diffractometer'
_diffrn_measurement_device_type 'dtrek-CrysAlisPro-abstract goniometer imported rigaku-d*trek images'
_diffrn_measurement_method '\w scans'
_diffrn_orient_matrix_type 'CrysAlisPro convention (1999,Acta A55,543-557)'
_diffrn_orient_matrix_UB_11 -0.0115718000
_diffrn_orient_matrix_UB_12 -0.0439960000
_diffrn_orient_matrix_UB_13 -0.0041193000
_diffrn_orient_matrix_UB_21 0.0110033000
_diffrn_orient_matrix_UB_22 -0.0027227000
_diffrn_orient_matrix_UB_23 -0.0177618000
_diffrn_orient_matrix_UB_31 0.0272136000
_diffrn_orient_matrix_UB_32 -0.0176771000
_diffrn_orient_matrix_UB_33 0.0130278000
_diffrn_radiation_monochromator graphite
_diffrn_radiation_probe x-ray
_diffrn_radiation_type MoK\a
_diffrn_radiation_wavelength 0.71073
_diffrn_reflns_av_R_equivalents 0.0384
_diffrn_reflns_av_unetI/netI 0.0532
_diffrn_reflns_Laue_measured_fraction_full 0.970
_diffrn_reflns_Laue_measured_fraction_max 0.970
_diffrn_reflns_limit_h_max 27
_diffrn_reflns_limit_h_min -27
_diffrn_reflns_limit_k_max 17
_diffrn_reflns_limit_k_min -16
_diffrn_reflns_limit_l_max 33
_diffrn_reflns_limit_l_min -39
_diffrn_reflns_number 20252
_diffrn_reflns_point_group_measured_fraction_full 0.970
_diffrn_reflns_point_group_measured_fraction_max 0.970
_diffrn_reflns_theta_full 24.999
_diffrn_reflns_theta_max 24.999
_diffrn_reflns_theta_min 1.507
_diffrn_source 'fine-focus sealed X-ray tube'
_diffrn_source_type 'Enhance (Mo) X-ray Source'
_exptl_absorpt_coefficient_mu 1.779
_exptl_absorpt_correction_T_max 1.00000
_exptl_absorpt_correction_T_min 0.83154
_exptl_absorpt_correction_type multi-scan
_exptl_absorpt_process_details
;
CrysAlisPro 1.171.39.46 (Rigaku Oxford Diffraction, 2018)
Empirical absorption correction using spherical harmonics,
 implemented in SCALE3 ABSPACK scaling algorithm.
;
_exptl_crystal_colour colourless
_exptl_crystal_colour_primary colourless
_exptl_crystal_density_diffrn 1.605
_exptl_crystal_description block
_exptl_crystal_F_000 5504
_exptl_crystal_size_max 0.2
_exptl_crystal_size_mid 0.18
_exptl_crystal_size_min 0.091
_refine_diff_density_max 1.283
_refine_diff_density_min -0.510
_refine_diff_density_rms 0.118
_refine_ls_extinction_method none
_refine_ls_goodness_of_fit_ref 1.029
_refine_ls_hydrogen_treatment constr
_refine_ls_matrix_type full
_refine_ls_number_parameters 761
_refine_ls_number_reflns 9490
_refine_ls_number_restraints 0
_refine_ls_restrained_S_all 1.029
_refine_ls_R_factor_all 0.0901
_refine_ls_R_factor_gt 0.0548
_refine_ls_shift/su_max 0.001
_refine_ls_shift/su_mean 0.000
_refine_ls_structure_factor_coef Fsqd
_refine_ls_weighting_details 'w=1/[\s^2^(Fo^2^)+(0.0796P)^2^+1.3177P] where P=(Fo^2^+2Fc^2^)/3'
_refine_ls_weighting_scheme calc
_refine_ls_wR_factor_gt 0.1375
_refine_ls_wR_factor_ref 0.1697
_reflns_Friedel_coverage 0.000
_reflns_number_gt 5671
_reflns_number_total 9490
_reflns_threshold_expression 'I > 2\s(I)'
_cod_data_source_file d1cp02540f2.cif
_cod_data_source_block ad-sdg-zn-salampy_mo
_cod_depositor_comments
;

2024-09-02
Z value and formula fixed to values more according to usual
chemical conventions.                 miguel
;
_cod_original_formula_sum 'C60 H56 N8 O12 Zn4'
_cod_original_formula_weight 1342.60
_cod_original_formula_moiety '2(C30 H28 N4 O6 Zn2)'
_cod_original_formula_units_Z 8
_cod_database_code 7243365
_shelx_shelxl_version_number 2014/7
_chemical_oxdiff_formula C50N4H50O4Zn1
_shelx_space_group_comment
;
The symmetry employed for this shelxl refinement is uniquely defined
by the following loop, which should always be used as a source of
symmetry information in preference to the above space-group names.
They are only intended as comments.
;
_shelx_estimated_absorpt_t_max 0.855
_shelx_estimated_absorpt_t_min 0.717
_reflns_odcompleteness_completeness 83.46
_reflns_odcompleteness_iscentric 1
_reflns_odcompleteness_theta 31.12
_olex2_refinement_description
;
1. Fixed Uiso
 At 1.2 times of:
  All C(H) groups, All C(H,H) groups
 At 1.5 times of:
  All C(H,H,H) groups
2.a Secondary CH2 refined with riding coordinates:
 C21(H21A,H21B), C37(H37A,H37B), C8(H8A,H8B), C50(H50A,H50B)
2.b Aromatic/amide H refined with riding coordinates:
 C3(H3), C31(H31), C16(H16), C33(H33), C7(H7), C15(H15), C20(H20), C39(H39),
 C32(H32), C45(H45), C4(H4), C36(H36), C2(H2), C44(H44), C17(H17), C52(H52),
 C54(H54), C46(H46), C23(H23), C49(H49), C40(H40), C24(H24), C34(H34), C53(H53),
  C26(H26), C42(H42), C55(H55), C41(H41), C47(H47), C25(H25), C18(H18),
 C10(H10), C5(H5), C13(H13), C11(H11), C12(H12)
2.c Idealised Me refined as rotating group:
 C29(H29A,H29B,H29C), C27(H27A,H27B,H27C), C59(H59A,H59B,H59C), C56(H56A,H56B,
 H56C)
;
_olex2_submission_special_instructions 'No special instructions were received'
_oxdiff_exptl_absorpt_empirical_details
;
Empirical correction (ABSPACK) includes:
- Absorption correction using spherical harmonics
- Frame scaling
- Detector area scaling
;
_oxdiff_exptl_absorpt_empirical_full_max 1.261
_oxdiff_exptl_absorpt_empirical_full_min 0.783

loop_
_space_group_symop_operation_xyz
'x, y, z'
'-x+1/2, y, -z'
'x+1/2, y+1/2, z+1/2'
'-x+1, y+1/2, -z+1/2'
'-x, -y, -z'
'x-1/2, -y, z'
'-x+1/2, -y+1/2, -z+1/2'
'x, -y+1/2, z+1/2'

loop_
_atom_site_label
_atom_site_type_symbol
_atom_site_fract_x
_atom_site_fract_y
_atom_site_fract_z
_atom_site_U_iso_or_equiv
_atom_site_adp_type
_atom_site_occupancy
_atom_site_site_symmetry_order
_atom_site_calc_flag
_atom_site_refinement_flags_posn
_atom_site_refinement_flags_adp
_atom_site_refinement_flags_occupancy
_atom_site_disorder_assembly
_atom_site_disorder_group
Zn01 Zn 0.28627(2) 0.47967(4) 0.31144(2) 0.03107(18) Uani 1 1 d . . . . .
Zn02 Zn 0.21271(2) 0.51346(4) 0.20032(2) 0.03156(18) Uani 1 1 d . . . . .
Zn03 Zn 0.53465(2) 0.73725(4) 0.55073(2) 0.03357(18) Uani 1 1 d . . . . .
Zn04 Zn 0.46111(2) 0.77084(4) 0.43928(2) 0.03227(18) Uani 1 1 d . . . . .
O8 O 0.26335(12) 0.4378(2) 0.24931(9) 0.0341(8) Uani 1 1 d . . . . .
O5 O 0.52437(13) 0.8390(2) 0.42395(10) 0.0443(9) Uani 1 1 d . . . . .
O11 O 0.22284(13) 0.4089(2) 0.32560(10) 0.0442(9) Uani 1 1 d . . . . .
O9 O 0.19477(14) 0.6191(2) 0.23167(10) 0.0423(9) Uani 1 1 d . . . . .
O3 O 0.48465(12) 0.8135(2) 0.50122(9) 0.0364(8) Uani 1 1 d . . . . .
O0AA O 0.55415(14) 0.6323(2) 0.51945(11) 0.0465(9) Uani 1 1 d . . . . .
O7 O 0.32264(13) 0.3316(2) 0.28278(11) 0.0488(9) Uani 1 1 d . . . . .
N8 N 0.33465(16) 0.4748(3) 0.37535(12) 0.0320(10) Uani 1 1 d . . . . .
O2 O 0.50263(13) 0.6495(2) 0.45156(10) 0.0453(9) Uani 1 1 d . . . . .
O6 O 0.28342(13) 0.5540(3) 0.18400(11) 0.0495(10) Uani 1 1 d . . . . .
O4 O 0.42723(14) 0.9200(2) 0.46753(11) 0.0527(10) Uani 1 1 d . . . . .
O10 O 0.24437(13) 0.6010(2) 0.29928(10) 0.0452(9) Uani 1 1 d . . . . .
O1 O 0.46369(13) 0.6958(3) 0.56667(11) 0.0543(11) Uani 1 1 d . . . . .
N4 N 0.41101(15) 0.7729(3) 0.37577(12) 0.0339(10) Uani 1 1 d . . . . .
N6 N 0.16362(15) 0.5171(3) 0.13753(12) 0.0336(10) Uani 1 1 d . . . . .
N1 N 0.58340(15) 0.7321(3) 0.61399(12) 0.0330(10) Uani 1 1 d . . . . .
N5 N 0.13202(15) 0.4420(3) 0.20033(12) 0.0352(10) Uani 1 1 d . . . . .
N3 N 0.37574(15) 0.7217(3) 0.44102(12) 0.0370(10) Uani 1 1 d . . . . .
N7 N 0.37205(15) 0.5287(3) 0.31101(12) 0.0339(10) Uani 1 1 d . . . . .
N2 N 0.61514(16) 0.8086(3) 0.55109(13) 0.0387(11) Uani 1 1 d . . . . .
C30 C 0.21326(19) 0.3964(3) 0.36171(15) 0.0328(12) Uani 1 1 d . . . . .
C57 C 0.29247(19) 0.3644(3) 0.24919(17) 0.0348(12) Uani 1 1 d . . . . .
C58 C 0.20976(19) 0.6436(3) 0.26910(15) 0.0332(12) Uani 1 1 d . . . . .
C43 C 0.2880(2) 0.5797(3) 0.14729(16) 0.0354(12) Uani 1 1 d . . . . .
C29 C 0.5613(2) 0.5220(3) 0.47143(17) 0.0502(15) Uani 1 1 d . . . . .
H29A H 0.5280 0.4825 0.4576 0.075 Uiso 1 1 calc GR . . . .
H29B H 0.5856 0.4938 0.4975 0.075 Uiso 1 1 calc GR . . . .
H29C H 0.5857 0.5327 0.4524 0.075 Uiso 1 1 calc GR . . . .
C3 C 0.3954(2) 0.6039(4) 0.64177(17) 0.0460(14) Uani 1 1 d . . . . .
H3 H 0.3579 0.5800 0.6417 0.055 Uiso 1 1 calc R . . . .
C38 C 0.4131(2) 0.5347(3) 0.34820(15) 0.0341(12) Uani 1 1 d . . . . .
C19 C 0.4899(2) 0.8279(3) 0.34791(16) 0.0369(12) Uani 1 1 d . . . . .
C60 C 0.53760(19) 0.6091(4) 0.48185(16) 0.0360(12) Uani 1 1 d . . . . .
C31 C 0.1593(2) 0.3557(3) 0.36301(16) 0.0399(13) Uani 1 1 d . . . . .
H31 H 0.1311 0.3384 0.3373 0.048 Uiso 1 1 calc R . . . .
C16 C 0.5987(2) 0.9006(4) 0.34686(18) 0.0471(14) Uani 1 1 d . . . . .
H16 H 0.6359 0.9251 0.3466 0.056 Uiso 1 1 calc R . . . .
C14 C 0.5328(2) 0.8506(3) 0.38729(15) 0.0345(12) Uani 1 1 d . . . . .
C33 C 0.1872(2) 0.3622(4) 0.43879(18) 0.0550(16) Uani 1 1 d . . . . .
H33 H 0.1782 0.3516 0.4646 0.066 Uiso 1 1 calc R . . . .
C48 C 0.2422(2) 0.5709(4) 0.10899(16) 0.0412(13) Uani 1 1 d . . . . .
C7 C 0.5633(2) 0.7096(3) 0.64443(15) 0.0373(12) Uani 1 1 d . . . . .
H7 H 0.5898 0.7157 0.6721 0.045 Uiso 1 1 calc R . . . .
C15 C 0.5868(2) 0.8880(3) 0.38483(17) 0.0400(13) Uani 1 1 d . . . . .
H15 H 0.6160 0.9051 0.4102 0.048 Uiso 1 1 calc R . . . .
C21 C 0.34902(19) 0.7433(3) 0.36482(15) 0.0345(12) Uani 1 1 d . . . . .
H21A H 0.3427 0.6934 0.3443 0.041 Uiso 1 1 calc R . . . .
H21B H 0.3224 0.7932 0.3514 0.041 Uiso 1 1 calc R . . . .
C35 C 0.2548(2) 0.4163(4) 0.40097(16) 0.0392(13) Uani 1 1 d . . . . .
C20 C 0.4316(2) 0.7935(3) 0.34447(16) 0.0403(13) Uani 1 1 d . . . . .
H20 H 0.4056 0.7849 0.3168 0.048 Uiso 1 1 calc R . . . .
C39 C 0.47037(19) 0.5664(4) 0.35220(16) 0.0420(13) Uani 1 1 d . . . . .
H39 H 0.4991 0.5698 0.3792 0.050 Uiso 1 1 calc R . . . .
C51 C 0.08758(19) 0.4500(3) 0.16499(15) 0.0343(12) Uani 1 1 d . . . . .
C32 C 0.1465(2) 0.3405(4) 0.40048(17) 0.0461(14) Uani 1 1 d . . . . .
H32 H 0.1094 0.3149 0.4001 0.055 Uiso 1 1 calc R . . . .
C28 C 0.45601(19) 0.8876(3) 0.50140(17) 0.0348(12) Uani 1 1 d . . . . .
C27 C 0.4593(2) 0.9310(4) 0.54227(16) 0.0529(15) Uani 1 1 d . . . . .
H27A H 0.4914 0.9755 0.5489 0.079 Uiso 1 1 calc GR . . . .
H27B H 0.4675 0.8856 0.5646 0.079 Uiso 1 1 calc GR . . . .
H27C H 0.4214 0.9605 0.5404 0.079 Uiso 1 1 calc GR . . . .
C37 C 0.39628(19) 0.5065(3) 0.38688(15) 0.0361(12) Uani 1 1 d . . . . .
H37A H 0.4232 0.4581 0.4016 0.043 Uiso 1 1 calc R . . . .
H37B H 0.4010 0.5578 0.4065 0.043 Uiso 1 1 calc R . . . .
C59 C 0.1861(2) 0.7299(3) 0.27902(16) 0.0478(14) Uani 1 1 d . . . . .
H59A H 0.2184 0.7738 0.2872 0.072 Uiso 1 1 calc GR . . . .
H59B H 0.1689 0.7215 0.3024 0.072 Uiso 1 1 calc GR . . . .
H59C H 0.1554 0.7515 0.2541 0.072 Uiso 1 1 calc GR . . . .
C22 C 0.33400(19) 0.7130(3) 0.40388(14) 0.0327(12) Uani 1 1 d . . . . .
C6 C 0.5050(2) 0.6760(3) 0.64142(16) 0.0380(12) Uani 1 1 d . . . . .
C8 C 0.64528(18) 0.7600(3) 0.62476(15) 0.0348(12) Uani 1 1 d . . . . .
H8A H 0.6713 0.7080 0.6356 0.042 Uiso 1 1 calc R . . . .
H8B H 0.6530 0.8057 0.6474 0.042 Uiso 1 1 calc R . . . .
C50 C 0.10144(19) 0.4892(3) 0.12709(15) 0.0378(12) Uani 1 1 d . . . . .
H50A H 0.0932 0.4441 0.1042 0.045 Uiso 1 1 calc R . . . .
H50B H 0.0754 0.5415 0.1168 0.045 Uiso 1 1 calc R . . . .
C45 C 0.3498(2) 0.6413(4) 0.1066(2) 0.0515(15) Uani 1 1 d . . . . .
H45 H 0.3868 0.6664 0.1061 0.062 Uiso 1 1 calc R . . . .
C4 C 0.4398(2) 0.6120(4) 0.67955(18) 0.0571(16) Uani 1 1 d . . . . .
H4 H 0.4336 0.5931 0.7054 0.068 Uiso 1 1 calc R . . . .
C36 C 0.3141(2) 0.4525(3) 0.40528(15) 0.0382(12) Uani 1 1 d . . . . .
H36 H 0.3397 0.4599 0.4332 0.046 Uiso 1 1 calc R . . . .
C2 C 0.4045(2) 0.6301(4) 0.60422(17) 0.0461(14) Uani 1 1 d . . . . .
H2 H 0.3736 0.6218 0.5786 0.055 Uiso 1 1 calc R . . . .
C56 C 0.2870(2) 0.3205(4) 0.20776(16) 0.0485(14) Uani 1 1 d . . . . .
H56A H 0.2485 0.2900 0.1979 0.073 Uiso 1 1 calc GR . . . .
H56B H 0.3191 0.2767 0.2111 0.073 Uiso 1 1 calc GR . . . .
H56C H 0.2898 0.3659 0.1870 0.073 Uiso 1 1 calc GR . . . .
C44 C 0.3421(2) 0.6167(4) 0.14463(18) 0.0449(14) Uani 1 1 d . . . . .
H44 H 0.3739 0.6248 0.1698 0.054 Uiso 1 1 calc R . . . .
C9 C 0.65994(19) 0.7982(3) 0.58676(15) 0.0351(12) Uani 1 1 d . . . . .
C1 C 0.4586(2) 0.6688(3) 0.60277(16) 0.0386(13) Uani 1 1 d . . . . .
C17 C 0.5567(3) 0.8778(4) 0.30868(19) 0.0595(17) Uani 1 1 d . . . . .
H17 H 0.5650 0.8872 0.2826 0.071 Uiso 1 1 calc R . . . .
C52 C 0.03049(19) 0.4220(4) 0.16252(16) 0.0467(15) Uani 1 1 d . . . . .
H52 H -0.0012 0.4315 0.1374 0.056 Uiso 1 1 calc R . . . .
C54 C 0.0668(2) 0.3712(4) 0.23338(17) 0.0624(18) Uani 1 1 d . . . . .
H54 H 0.0607 0.3428 0.2575 0.075 Uiso 1 1 calc R . . . .
C46 C 0.3056(2) 0.6305(4) 0.06925(19) 0.0562(16) Uani 1 1 d . . . . .
H46 H 0.3120 0.6461 0.0431 0.067 Uiso 1 1 calc R . . . .
C23 C 0.2784(2) 0.6763(4) 0.40084(17) 0.0453(14) Uani 1 1 d . . . . .
H23 H 0.2493 0.6705 0.3741 0.054 Uiso 1 1 calc R . . . .
C49 C 0.1836(2) 0.5373(4) 0.10600(16) 0.0392(13) Uani 1 1 d . . . . .
H49 H 0.1572 0.5292 0.0784 0.047 Uiso 1 1 calc R . . . .
C40 C 0.4844(2) 0.5923(4) 0.31663(18) 0.0610(18) Uani 1 1 d . . . . .
H40 H 0.5229 0.6152 0.3186 0.073 Uiso 1 1 calc R . . . .
C24 C 0.2664(2) 0.6491(5) 0.43647(19) 0.066(2) Uani 1 1 d . . . . .
H24 H 0.2285 0.6248 0.4350 0.080 Uiso 1 1 calc R . . . .
C34 C 0.2407(2) 0.3993(4) 0.43899(17) 0.0557(16) Uani 1 1 d . . . . .
H34 H 0.2689 0.4138 0.4652 0.067 Uiso 1 1 calc R . . . .
C53 C 0.0203(2) 0.3806(4) 0.19668(17) 0.0589(18) Uani 1 1 d . . . . .
H53 H -0.0182 0.3586 0.1952 0.071 Uiso 1 1 calc R . . . .
C26 C 0.3630(2) 0.6937(4) 0.47558(16) 0.0493(15) Uani 1 1 d . . . . .
H26 H 0.3925 0.6996 0.5021 0.059 Uiso 1 1 calc R . . . .
C42 C 0.3859(2) 0.5538(4) 0.27594(17) 0.0499(15) Uani 1 1 d . . . . .
H42 H 0.3564 0.5500 0.2494 0.060 Uiso 1 1 calc R . . . .
C55 C 0.1220(2) 0.4037(4) 0.23433(16) 0.0505(15) Uani 1 1 d . . . . .
H55 H 0.1538 0.3988 0.2597 0.061 Uiso 1 1 calc R . . . .
C41 C 0.4417(2) 0.5850(4) 0.27745(18) 0.0642(19) Uani 1 1 d . . . . .
H41 H 0.4508 0.6011 0.2523 0.077 Uiso 1 1 calc R . . . .
C47 C 0.2522(3) 0.5968(4) 0.07062(19) 0.0622(18) Uani 1 1 d . . . . .
H47 H 0.2210 0.5905 0.0450 0.075 Uiso 1 1 calc R . . . .
C25 C 0.3090(2) 0.6565(5) 0.47471(17) 0.068(2) Uani 1 1 d . . . . .
H25 H 0.3015 0.6367 0.4999 0.081 Uiso 1 1 calc R . . . .
C18 C 0.5035(2) 0.8419(4) 0.30952(18) 0.0577(16) Uani 1 1 d . . . . .
H18 H 0.4750 0.8259 0.2837 0.069 Uiso 1 1 calc R . . . .
C10 C 0.7174(2) 0.8233(5) 0.58862(18) 0.0585(18) Uani 1 1 d . . . . .
H10 H 0.7492 0.8139 0.6136 0.070 Uiso 1 1 calc R . . . .
C5 C 0.4939(2) 0.6486(4) 0.67872(17) 0.0588(17) Uani 1 1 d . . . . .
H5 H 0.5246 0.6551 0.7046 0.071 Uiso 1 1 calc R . . . .
C13 C 0.6250(2) 0.8460(4) 0.51640(18) 0.0594(18) Uani 1 1 d . . . . .
H13 H 0.5930 0.8519 0.4912 0.071 Uiso 1 1 calc R . . . .
C11 C 0.7277(2) 0.8621(6) 0.5536(2) 0.089(3) Uani 1 1 d . . . . .
H11 H 0.7668 0.8796 0.5544 0.106 Uiso 1 1 calc R . . . .
C12 C 0.6810(2) 0.8757(6) 0.5173(2) 0.093(3) Uani 1 1 d . . . . .
H12 H 0.6874 0.9049 0.4935 0.111 Uiso 1 1 calc R . . . .

loop_
_atom_site_aniso_label
_atom_site_aniso_U_11
_atom_site_aniso_U_22
_atom_site_aniso_U_33
_atom_site_aniso_U_23
_atom_site_aniso_U_13
_atom_site_aniso_U_12
Zn01 0.0262(3) 0.0432(4) 0.0191(3) -0.0003(2) -0.0007(2) -0.0036(2)
Zn02 0.0271(3) 0.0405(4) 0.0217(3) 0.0004(2) -0.0013(2) -0.0019(2)
Zn03 0.0281(3) 0.0442(4) 0.0215(3) 0.0001(3) -0.0037(2) -0.0036(3)
Zn04 0.0264(3) 0.0453(4) 0.0200(3) -0.0005(3) -0.0013(2) -0.0037(2)
O8 0.0299(16) 0.046(2) 0.0214(18) 0.0010(15) -0.0001(14) -0.0004(15)
O5 0.0356(18) 0.070(3) 0.024(2) 0.0008(18) 0.0029(16) -0.0155(17)
O11 0.0370(18) 0.068(3) 0.024(2) -0.0043(18) 0.0029(16) -0.0160(17)
O9 0.0492(19) 0.045(2) 0.023(2) 0.0006(16) -0.0043(17) 0.0001(17)
O3 0.0347(17) 0.050(2) 0.0198(18) 0.0029(15) 0.0007(15) -0.0013(16)
O0AA 0.052(2) 0.050(2) 0.027(2) -0.0045(17) -0.0039(17) -0.0053(18)
O7 0.0448(19) 0.058(2) 0.036(2) 0.0067(18) -0.0002(18) 0.0071(18)
N8 0.029(2) 0.037(2) 0.026(2) -0.0027(18) 0.0000(18) -0.0064(18)
O2 0.050(2) 0.052(2) 0.026(2) -0.0032(17) -0.0009(17) 0.0059(17)
O6 0.0351(18) 0.080(3) 0.029(2) 0.0091(19) 0.0021(16) -0.0116(18)
O4 0.049(2) 0.068(3) 0.034(2) 0.0042(19) 0.0003(18) 0.0086(19)
O10 0.050(2) 0.047(2) 0.031(2) -0.0045(17) -0.0004(17) 0.0062(17)
O1 0.0323(18) 0.097(3) 0.026(2) 0.009(2) -0.0036(16) -0.024(2)
N4 0.024(2) 0.041(3) 0.028(2) -0.0039(19) -0.0053(18) -0.0018(18)
N6 0.029(2) 0.041(3) 0.027(2) -0.0022(19) 0.0017(18) 0.0024(18)
N1 0.025(2) 0.045(3) 0.022(2) -0.0008(19) -0.0038(17) 0.0034(18)
N5 0.030(2) 0.053(3) 0.021(2) -0.0057(19) 0.0043(19) -0.0049(19)
N3 0.030(2) 0.055(3) 0.020(2) -0.0029(19) -0.0008(19) -0.0039(19)
N7 0.028(2) 0.045(3) 0.024(2) 0.0022(19) 0.0013(18) -0.0039(18)
N2 0.032(2) 0.052(3) 0.027(3) -0.008(2) 0.001(2) -0.004(2)
C30 0.033(3) 0.037(3) 0.029(3) 0.000(2) 0.009(2) -0.001(2)
C57 0.021(2) 0.043(3) 0.040(3) 0.005(3) 0.008(2) -0.003(2)
C58 0.025(2) 0.041(3) 0.027(3) 0.002(2) -0.003(2) -0.005(2)
C43 0.035(3) 0.034(3) 0.037(3) 0.005(2) 0.011(2) 0.007(2)
C29 0.051(3) 0.049(4) 0.040(3) -0.008(3) -0.004(3) -0.005(3)
C3 0.042(3) 0.056(4) 0.043(4) 0.002(3) 0.018(3) 0.008(3)
C38 0.033(3) 0.039(3) 0.028(3) 0.001(2) 0.004(2) 0.001(2)
C19 0.041(3) 0.040(3) 0.030(3) -0.001(2) 0.010(2) -0.003(2)
C60 0.026(2) 0.047(3) 0.029(3) -0.002(2) 0.000(2) -0.004(2)
C31 0.033(3) 0.051(3) 0.033(3) -0.006(2) 0.006(2) 0.002(2)
C16 0.044(3) 0.051(4) 0.055(4) -0.005(3) 0.027(3) -0.001(3)
C14 0.039(3) 0.035(3) 0.029(3) 0.000(2) 0.010(2) 0.004(2)
C33 0.059(3) 0.078(5) 0.034(3) -0.006(3) 0.023(3) -0.011(3)
C48 0.039(3) 0.051(4) 0.035(3) 0.009(3) 0.011(3) 0.004(2)
C7 0.035(3) 0.050(3) 0.022(3) 0.002(2) 0.002(2) 0.007(2)
C15 0.031(3) 0.043(3) 0.046(3) -0.002(3) 0.012(2) -0.005(2)
C21 0.030(2) 0.040(3) 0.028(3) -0.001(2) -0.001(2) -0.005(2)
C35 0.039(3) 0.047(3) 0.031(3) -0.003(2) 0.008(2) -0.006(2)
C20 0.050(3) 0.046(3) 0.024(3) 0.003(2) 0.008(2) -0.001(3)
C39 0.028(2) 0.061(4) 0.030(3) -0.001(3) -0.002(2) -0.010(2)
C51 0.028(2) 0.045(3) 0.026(3) -0.010(2) 0.002(2) 0.010(2)
C32 0.042(3) 0.054(4) 0.046(4) -0.003(3) 0.019(3) -0.003(3)
C28 0.023(2) 0.040(3) 0.039(3) 0.003(3) 0.005(2) -0.002(2)
C27 0.060(3) 0.069(4) 0.030(3) -0.013(3) 0.014(3) -0.016(3)
C37 0.032(3) 0.045(3) 0.025(3) 0.002(2) -0.001(2) 0.000(2)
C59 0.046(3) 0.048(3) 0.039(3) -0.001(3) -0.003(3) 0.002(3)
C22 0.028(2) 0.045(3) 0.021(3) -0.006(2) -0.001(2) -0.004(2)
C6 0.039(3) 0.042(3) 0.028(3) -0.002(2) 0.003(2) 0.005(2)
C8 0.028(2) 0.041(3) 0.032(3) -0.005(2) 0.004(2) -0.002(2)
C50 0.032(3) 0.051(3) 0.024(3) -0.004(2) -0.002(2) 0.007(2)
C45 0.053(3) 0.040(3) 0.072(5) 0.011(3) 0.034(3) 0.004(3)
C4 0.063(4) 0.077(5) 0.036(4) 0.010(3) 0.022(3) 0.004(3)
C36 0.041(3) 0.051(3) 0.019(3) -0.006(2) 0.002(2) -0.006(2)
C2 0.030(3) 0.068(4) 0.038(3) 0.001(3) 0.006(2) -0.009(3)
C56 0.050(3) 0.059(4) 0.036(3) -0.005(3) 0.012(3) -0.005(3)
C44 0.036(3) 0.049(3) 0.047(4) 0.004(3) 0.009(3) 0.001(2)
C9 0.026(2) 0.046(3) 0.031(3) -0.010(2) 0.004(2) -0.001(2)
C1 0.036(3) 0.047(3) 0.031(3) 0.007(2) 0.009(2) 0.006(2)
C17 0.077(4) 0.068(4) 0.045(4) -0.003(3) 0.036(3) -0.012(3)
C52 0.023(2) 0.085(4) 0.030(3) -0.009(3) 0.004(2) 0.002(3)
C54 0.042(3) 0.118(6) 0.029(3) -0.004(3) 0.012(3) -0.019(3)
C46 0.061(4) 0.067(4) 0.048(4) 0.015(3) 0.027(3) -0.004(3)
C23 0.027(3) 0.074(4) 0.030(3) -0.004(3) -0.001(2) -0.010(3)
C49 0.035(3) 0.052(4) 0.023(3) 0.001(2) -0.004(2) 0.008(2)
C40 0.036(3) 0.096(5) 0.046(4) 0.002(4) 0.005(3) -0.024(3)
C24 0.032(3) 0.123(6) 0.044(4) -0.013(4) 0.011(3) -0.029(3)
C34 0.054(3) 0.080(5) 0.032(3) -0.003(3) 0.011(3) -0.016(3)
C53 0.030(3) 0.109(5) 0.040(4) -0.011(3) 0.014(3) -0.014(3)
C26 0.030(3) 0.089(5) 0.025(3) -0.005(3) 0.003(2) -0.009(3)
C42 0.033(3) 0.081(4) 0.031(3) 0.002(3) 0.001(2) -0.014(3)
C55 0.032(3) 0.089(5) 0.027(3) -0.001(3) 0.003(2) -0.010(3)
C41 0.042(3) 0.115(6) 0.034(4) 0.010(3) 0.009(3) -0.023(3)
C47 0.061(4) 0.090(5) 0.035(4) 0.018(3) 0.014(3) -0.001(4)
C25 0.042(3) 0.134(6) 0.026(3) -0.002(4) 0.008(3) -0.020(4)
C18 0.066(4) 0.075(4) 0.034(4) -0.004(3) 0.018(3) -0.017(3)
C10 0.028(3) 0.105(5) 0.037(4) -0.001(3) 0.002(3) -0.005(3)
C5 0.052(3) 0.091(5) 0.029(3) 0.002(3) 0.005(3) -0.008(3)
C13 0.039(3) 0.105(5) 0.032(3) 0.000(3) 0.007(3) -0.016(3)
C11 0.028(3) 0.181(8) 0.057(5) 0.005(5) 0.012(3) -0.027(4)
C12 0.048(4) 0.186(9) 0.044(4) 0.018(5) 0.013(3) -0.018(4)

loop_
_atom_type_symbol
_atom_type_description
_atom_type_scat_dispersion_real
_atom_type_scat_dispersion_imag
_atom_type_scat_source
C C 0.0033 0.0016 'International Tables Vol C Tables 4.2.6.8 and 6.1.1.4'
H H 0.0000 0.0000 'International Tables Vol C Tables 4.2.6.8 and 6.1.1.4'
N N 0.0061 0.0033 'International Tables Vol C Tables 4.2.6.8 and 6.1.1.4'
O O 0.0106 0.0060 'International Tables Vol C Tables 4.2.6.8 and 6.1.1.4'
Zn Zn 0.2839 1.4301 'International Tables Vol C Tables 4.2.6.8 and 6.1.1.4'

loop_
_geom_angle_atom_site_label_1
_geom_angle_atom_site_label_2
_geom_angle_atom_site_label_3
_geom_angle
_geom_angle_site_symmetry_1
_geom_angle_site_symmetry_3
_geom_angle_publ_flag
O8 Zn01 N8 154.70(14) . . ?
O8 Zn01 N7 93.98(13) . . ?
O11 Zn01 O8 94.46(12) . . ?
O11 Zn01 N8 88.12(14) . . ?
O11 Zn01 O10 99.58(14) . . ?
O11 Zn01 N7 161.90(14) . . ?
N8 Zn01 N7 77.53(15) . . ?
O10 Zn01 O8 95.84(13) . . ?
O10 Zn01 N8 108.56(14) . . ?
O10 Zn01 N7 95.45(14) . . ?
O8 Zn02 N6 146.81(14) . . ?
O8 Zn02 N5 91.96(13) . . ?
O9 Zn02 O8 100.77(13) . . ?
O9 Zn02 N6 111.18(14) . . ?
O9 Zn02 N5 94.11(14) . . ?
O6 Zn02 O8 92.55(13) . . ?
O6 Zn02 O9 102.71(15) . . ?
O6 Zn02 N6 89.11(14) . . ?
O6 Zn02 N5 161.44(15) . . ?
N6 Zn02 N5 77.39(15) . . ?
O3 Zn03 N1 147.42(14) . . ?
O3 Zn03 N2 91.55(14) . . ?
O0AA Zn03 O3 100.69(13) . . ?
O0AA Zn03 N1 110.49(14) . . ?
O0AA Zn03 N2 93.24(15) . . ?
O1 Zn03 O3 93.16(13) . . ?
O1 Zn03 O0AA 103.25(16) . . ?
O1 Zn03 N1 88.84(14) . . ?
O1 Zn03 N2 161.67(16) . . ?
N1 Zn03 N2 77.79(15) . . ?
O5 Zn04 O3 95.26(12) . . ?
O5 Zn04 O2 98.97(14) . . ?
O5 Zn04 N4 88.83(14) . . ?
O5 Zn04 N3 162.67(14) . . ?
O3 Zn04 N4 154.80(14) . . ?
O3 Zn04 N3 93.47(13) . . ?
O2 Zn04 O3 95.89(13) . . ?
O2 Zn04 N4 108.05(14) . . ?
O2 Zn04 N3 94.98(14) . . ?
N4 Zn04 N3 77.05(15) . . ?
Zn02 O8 Zn01 122.92(16) . . ?
C57 O8 Zn01 106.0(3) . . ?
C57 O8 Zn02 130.6(3) . . ?
C14 O5 Zn04 129.6(3) . . ?
C30 O11 Zn01 129.7(3) . . ?
C58 O9 Zn02 135.2(3) . . ?
Zn03 O3 Zn04 123.04(16) . . ?
C28 O3 Zn03 130.2(3) . . ?
C28 O3 Zn04 106.2(3) . . ?
C60 O0AA Zn03 133.2(4) . . ?
C37 N8 Zn01 117.2(3) . . ?
C36 N8 Zn01 125.6(3) . . ?
C36 N8 C37 117.1(4) . . ?
C60 O2 Zn04 138.7(3) . . ?
C43 O6 Zn02 130.2(3) . . ?
C58 O10 Zn01 139.9(3) . . ?
C1 O1 Zn03 130.6(3) . . ?
C21 N4 Zn04 118.2(3) . . ?
C20 N4 Zn04 125.0(3) . . ?
C20 N4 C21 116.6(4) . . ?
C50 N6 Zn02 117.2(3) . . ?
C49 N6 Zn02 126.0(3) . . ?
C49 N6 C50 116.6(4) . . ?
C7 N1 Zn03 125.7(3) . . ?
C7 N1 C8 117.1(4) . . ?
C8 N1 Zn03 117.1(3) . . ?
C51 N5 Zn02 114.7(3) . . ?
C51 N5 C55 119.4(4) . . ?
C55 N5 Zn02 125.1(3) . . ?
C22 N3 Zn04 116.6(3) . . ?
C26 N3 Zn04 125.1(3) . . ?
C26 N3 C22 118.0(4) . . ?
C38 N7 Zn01 116.5(3) . . ?
C38 N7 C42 119.2(4) . . ?
C42 N7 Zn01 124.3(3) . . ?
C9 N2 Zn03 114.0(3) . . ?
C9 N2 C13 120.5(4) . . ?
C13 N2 Zn03 124.2(3) . . ?
O11 C30 C31 119.2(4) . . ?
O11 C30 C35 124.1(4) . . ?
C35 C30 C31 116.6(4) . . ?
O8 C57 C56 118.2(4) . . ?
O7 C57 O8 120.0(5) . . ?
O7 C57 C56 121.8(5) . . ?
O9 C58 O10 124.9(5) . . ?
O9 C58 C59 117.6(4) . . ?
O10 C58 C59 117.5(4) . . ?
O6 C43 C48 124.0(4) . . ?
O6 C43 C44 119.5(4) . . ?
C48 C43 C44 116.5(5) . . ?
H29A C29 H29B 109.5 . . ?
H29A C29 H29C 109.5 . . ?
H29B C29 H29C 109.5 . . ?
C60 C29 H29A 109.5 . . ?
C60 C29 H29B 109.5 . . ?
C60 C29 H29C 109.5 . . ?
C4 C3 H3 119.4 . . ?
C2 C3 H3 119.4 . . ?
C2 C3 C4 121.1(5) . . ?
N7 C38 C39 122.0(5) . . ?
N7 C38 C37 118.0(4) . . ?
C39 C38 C37 119.9(4) . . ?
C14 C19 C20 123.8(5) . . ?
C18 C19 C14 119.9(5) . . ?
C18 C19 C20 116.2(5) . . ?
O0AA C60 O2 127.7(5) . . ?
O0AA C60 C29 116.5(5) . . ?
O2 C60 C29 115.9(5) . . ?
C30 C31 H31 119.0 . . ?
C32 C31 C30 122.0(5) . . ?
C32 C31 H31 119.0 . . ?
C15 C16 H16 119.6 . . ?
C15 C16 C17 120.8(5) . . ?
C17 C16 H16 119.6 . . ?
O5 C14 C19 124.0(4) . . ?
O5 C14 C15 119.5(4) . . ?
C15 C14 C19 116.5(5) . . ?
C32 C33 H33 120.5 . . ?
C34 C33 H33 120.5 . . ?
C34 C33 C32 119.1(5) . . ?
C43 C48 C49 123.9(5) . . ?
C43 C48 C47 120.0(5) . . ?
C47 C48 C49 116.1(5) . . ?
N1 C7 H7 116.5 . . ?
N1 C7 C6 127.1(5) . . ?
C6 C7 H7 116.5 . . ?
C16 C15 C14 122.1(5) . . ?
C16 C15 H15 118.9 . . ?
C14 C15 H15 118.9 . . ?
N4 C21 H21A 109.6 . . ?
N4 C21 H21B 109.6 . . ?
N4 C21 C22 110.1(4) . . ?
H21A C21 H21B 108.1 . . ?
C22 C21 H21A 109.6 . . ?
C22 C21 H21B 109.6 . . ?
C30 C35 C36 123.5(5) . . ?
C30 C35 C34 120.1(4) . . ?
C34 C35 C36 116.4(4) . . ?
N4 C20 C19 126.1(5) . . ?
N4 C20 H20 117.0 . . ?
C19 C20 H20 117.0 . . ?
C38 C39 H39 120.6 . . ?
C40 C39 C38 118.9(5) . . ?
C40 C39 H39 120.6 . . ?
N5 C51 C50 117.6(4) . . ?
N5 C51 C52 121.7(5) . . ?
C52 C51 C50 120.7(4) . . ?
C31 C32 C33 120.8(5) . . ?
C31 C32 H32 119.6 . . ?
C33 C32 H32 119.6 . . ?
O3 C28 C27 119.2(5) . . ?
O4 C28 O3 118.8(5) . . ?
O4 C28 C27 122.0(5) . . ?
C28 C27 H27A 109.5 . . ?
C28 C27 H27B 109.5 . . ?
C28 C27 H27C 109.5 . . ?
H27A C27 H27B 109.5 . . ?
H27A C27 H27C 109.5 . . ?
H27B C27 H27C 109.5 . . ?
N8 C37 C38 110.7(4) . . ?
N8 C37 H37A 109.5 . . ?
N8 C37 H37B 109.5 . . ?
C38 C37 H37A 109.5 . . ?
C38 C37 H37B 109.5 . . ?
H37A C37 H37B 108.1 . . ?
C58 C59 H59A 109.5 . . ?
C58 C59 H59B 109.5 . . ?
C58 C59 H59C 109.5 . . ?
H59A C59 H59B 109.5 . . ?
H59A C59 H59C 109.5 . . ?
H59B C59 H59C 109.5 . . ?
N3 C22 C21 117.8(4) . . ?
N3 C22 C23 121.7(5) . . ?
C23 C22 C21 120.4(4) . . ?
C1 C6 C7 123.7(5) . . ?
C5 C6 C7 117.5(5) . . ?
C5 C6 C1 118.8(5) . . ?
N1 C8 H8A 109.4 . . ?
N1 C8 H8B 109.4 . . ?
N1 C8 C9 111.1(4) . . ?
H8A C8 H8B 108.0 . . ?
C9 C8 H8A 109.4 . . ?
C9 C8 H8B 109.4 . . ?
N6 C50 C51 111.0(4) . . ?
N6 C50 H50A 109.4 . . ?
N6 C50 H50B 109.4 . . ?
C51 C50 H50A 109.4 . . ?
C51 C50 H50B 109.4 . . ?
H50A C50 H50B 108.0 . . ?
C44 C45 H45 119.1 . . ?
C46 C45 H45 119.1 . . ?
C46 C45 C44 121.7(5) . . ?
C3 C4 H4 121.0 . . ?
C3 C4 C5 118.0(5) . . ?
C5 C4 H4 121.0 . . ?
N8 C36 C35 126.2(4) . . ?
N8 C36 H36 116.9 . . ?
C35 C36 H36 116.9 . . ?
C3 C2 H2 119.1 . . ?
C3 C2 C1 121.8(5) . . ?
C1 C2 H2 119.1 . . ?
C57 C56 H56A 109.5 . . ?
C57 C56 H56B 109.5 . . ?
C57 C56 H56C 109.5 . . ?
H56A C56 H56B 109.5 . . ?
H56A C56 H56C 109.5 . . ?
H56B C56 H56C 109.5 . . ?
C43 C44 H44 119.2 . . ?
C45 C44 C43 121.6(5) . . ?
C45 C44 H44 119.2 . . ?
N2 C9 C8 117.7(4) . . ?
N2 C9 C10 120.8(5) . . ?
C10 C9 C8 121.5(4) . . ?
O1 C1 C6 123.4(4) . . ?
O1 C1 C2 119.0(4) . . ?
C2 C1 C6 117.6(5) . . ?
C16 C17 H17 120.5 . . ?
C18 C17 C16 119.0(5) . . ?
C18 C17 H17 120.5 . . ?
C51 C52 H52 120.4 . . ?
C53 C52 C51 119.2(5) . . ?
C53 C52 H52 120.4 . . ?
C53 C54 H54 120.6 . . ?
C55 C54 H54 120.6 . . ?
C55 C54 C53 118.8(5) . . ?
C45 C46 H46 120.8 . . ?
C47 C46 C45 118.4(5) . . ?
C47 C46 H46 120.8 . . ?
C22 C23 H23 120.5 . . ?
C24 C23 C22 119.0(5) . . ?
C24 C23 H23 120.5 . . ?
N6 C49 C48 126.0(5) . . ?
N6 C49 H49 117.0 . . ?
C48 C49 H49 117.0 . . ?
C39 C40 H40 120.4 . . ?
C39 C40 C41 119.2(5) . . ?
C41 C40 H40 120.4 . . ?
C23 C24 H24 120.0 . . ?
C23 C24 C25 119.9(5) . . ?
C25 C24 H24 120.0 . . ?
C33 C34 C35 121.4(5) . . ?
C33 C34 H34 119.3 . . ?
C35 C34 H34 119.3 . . ?
C52 C53 C54 119.1(5) . . ?
C52 C53 H53 120.4 . . ?
C54 C53 H53 120.4 . . ?
N3 C26 H26 118.5 . . ?
N3 C26 C25 123.1(5) . . ?
C25 C26 H26 118.5 . . ?
N7 C42 H42 119.0 . . ?
N7 C42 C41 122.0(5) . . ?
C41 C42 H42 119.0 . . ?
N5 C55 C54 121.7(5) . . ?
N5 C55 H55 119.1 . . ?
C54 C55 H55 119.1 . . ?
C40 C41 H41 120.6 . . ?
C42 C41 C40 118.7(5) . . ?
C42 C41 H41 120.6 . . ?
C48 C47 H47 119.1 . . ?
C46 C47 C48 121.8(5) . . ?
C46 C47 H47 119.1 . . ?
C24 C25 C26 118.2(5) . . ?
C24 C25 H25 120.9 . . ?
C26 C25 H25 120.9 . . ?
C19 C18 H18 119.2 . . ?
C17 C18 C19 121.6(5) . . ?
C17 C18 H18 119.2 . . ?
C9 C10 H10 120.5 . . ?
C11 C10 C9 119.0(5) . . ?
C11 C10 H10 120.5 . . ?
C6 C5 H5 118.6 . . ?
C4 C5 C6 122.7(5) . . ?
C4 C5 H5 118.6 . . ?
N2 C13 H13 119.6 . . ?
N2 C13 C12 120.8(5) . . ?
C12 C13 H13 119.6 . . ?
C10 C11 H11 119.9 . . ?
C10 C11 C12 120.2(5) . . ?
C12 C11 H11 119.9 . . ?
C13 C12 C11 118.6(6) . . ?
C13 C12 H12 120.7 . . ?
C11 C12 H12 120.7 . . ?

loop_
_geom_bond_atom_site_label_1
_geom_bond_atom_site_label_2
_geom_bond_distance
_geom_bond_site_symmetry_2
_geom_bond_publ_flag
Zn01 O8 2.064(3) . ?
Zn01 O11 1.992(3) . ?
Zn01 N8 2.090(4) . ?
Zn01 O10 2.046(3) . ?
Zn01 N7 2.149(4) . ?
Zn02 O8 2.048(3) . ?
Zn02 O9 2.001(3) . ?
Zn02 O6 1.986(3) . ?
Zn02 N6 2.062(4) . ?
Zn02 N5 2.177(4) . ?
Zn03 O3 2.059(3) . ?
Zn03 O0AA 2.004(4) . ?
Zn03 O1 1.989(3) . ?
Zn03 N1 2.074(4) . ?
Zn03 N2 2.168(4) . ?
Zn04 O5 1.986(3) . ?
Zn04 O3 2.062(3) . ?
Zn04 O2 2.043(3) . ?
Zn04 N4 2.088(4) . ?
Zn04 N3 2.153(4) . ?
O8 C57 1.294(5) . ?
O5 C14 1.297(5) . ?
O11 C30 1.292(5) . ?
O9 C58 1.240(5) . ?
O3 C28 1.297(5) . ?
O0AA C60 1.239(6) . ?
O7 C57 1.232(5) . ?
N8 C37 1.465(5) . ?
N8 C36 1.266(6) . ?
O2 C60 1.250(5) . ?
O6 C43 1.308(5) . ?
O4 C28 1.227(6) . ?
O10 C58 1.260(5) . ?
O1 C1 1.299(5) . ?
N4 C21 1.463(5) . ?
N4 C20 1.301(6) . ?
N6 C50 1.461(5) . ?
N6 C49 1.299(6) . ?
N1 C7 1.276(6) . ?
N1 C8 1.454(5) . ?
N5 C51 1.326(6) . ?
N5 C55 1.343(6) . ?
N3 C22 1.336(6) . ?
N3 C26 1.332(6) . ?
N7 C38 1.326(6) . ?
N7 C42 1.347(6) . ?
N2 C9 1.342(6) . ?
N2 C13 1.356(6) . ?
C30 C31 1.419(6) . ?
C30 C35 1.411(6) . ?
C57 C56 1.491(7) . ?
C58 C59 1.478(6) . ?
C43 C48 1.409(7) . ?
C43 C44 1.411(6) . ?
C29 H29A 0.9800 . ?
C29 H29B 0.9800 . ?
C29 H29C 0.9800 . ?
C29 C60 1.495(7) . ?
C3 H3 0.9500 . ?
C3 C4 1.380(7) . ?
C3 C2 1.378(7) . ?
C38 C39 1.397(6) . ?
C38 C37 1.505(6) . ?
C19 C14 1.436(6) . ?
C19 C20 1.439(6) . ?
C19 C18 1.412(7) . ?
C31 H31 0.9500 . ?
C31 C32 1.377(7) . ?
C16 H16 0.9500 . ?
C16 C15 1.377(7) . ?
C16 C17 1.400(7) . ?
C14 C15 1.412(6) . ?
C33 H33 0.9500 . ?
C33 C32 1.385(7) . ?
C33 C34 1.372(7) . ?
C48 C49 1.443(6) . ?
C48 C47 1.411(7) . ?
C7 H7 0.9500 . ?
C7 C6 1.435(6) . ?
C15 H15 0.9500 . ?
C21 H21A 0.9900 . ?
C21 H21B 0.9900 . ?
C21 C22 1.506(6) . ?
C35 C36 1.463(6) . ?
C35 C34 1.415(7) . ?
C20 H20 0.9500 . ?
C39 H39 0.9500 . ?
C39 C40 1.368(7) . ?
C51 C50 1.504(6) . ?
C51 C52 1.385(6) . ?
C32 H32 0.9500 . ?
C28 C27 1.481(7) . ?
C27 H27A 0.9800 . ?
C27 H27B 0.9800 . ?
C27 H27C 0.9800 . ?
C37 H37A 0.9900 . ?
C37 H37B 0.9900 . ?
C59 H59A 0.9800 . ?
C59 H59B 0.9800 . ?
C59 H59C 0.9800 . ?
C22 C23 1.394(6) . ?
C6 C1 1.422(6) . ?
C6 C5 1.395(7) . ?
C8 H8A 0.9900 . ?
C8 H8B 0.9900 . ?
C8 C9 1.509(6) . ?
C50 H50A 0.9900 . ?
C50 H50B 0.9900 . ?
C45 H45 0.9500 . ?
C45 C44 1.374(7) . ?
C45 C46 1.372(8) . ?
C4 H4 0.9500 . ?
C4 C5 1.392(7) . ?
C36 H36 0.9500 . ?
C2 H2 0.9500 . ?
C2 C1 1.410(6) . ?
C56 H56A 0.9800 . ?
C56 H56B 0.9800 . ?
C56 H56C 0.9800 . ?
C44 H44 0.9500 . ?
C9 C10 1.386(6) . ?
C17 H17 0.9500 . ?
C17 C18 1.369(7) . ?
C52 H52 0.9500 . ?
C52 C53 1.370(7) . ?
C54 H54 0.9500 . ?
C54 C53 1.383(7) . ?
C54 C55 1.377(6) . ?
C46 H46 0.9500 . ?
C46 C47 1.365(7) . ?
C23 H23 0.9500 . ?
C23 C24 1.352(7) . ?
C49 H49 0.9500 . ?
C40 H40 0.9500 . ?
C40 C41 1.394(7) . ?
C24 H24 0.9500 . ?
C24 C25 1.370(7) . ?
C34 H34 0.9500 . ?
C53 H53 0.9500 . ?
C26 H26 0.9500 . ?
C26 C25 1.378(7) . ?
C42 H42 0.9500 . ?
C42 C41 1.378(6) . ?
C55 H55 0.9500 . ?
C41 H41 0.9500 . ?
C47 H47 0.9500 . ?
C25 H25 0.9500 . ?
C18 H18 0.9500 . ?
C10 H10 0.9500 . ?
C10 C11 1.379(8) . ?
C5 H5 0.9500 . ?
C13 H13 0.9500 . ?
C13 C12 1.381(7) . ?
C11 H11 0.9500 . ?
C11 C12 1.386(8) . ?
C12 H12 0.9500 . ?
